data_1511727
loop_
_publ_author_name
'Krebs, B.'
'Lindemann, A.'
'Koester, C.'
'Doech, M.'
'Hammerschmidt, A.'

_publ_section_title
;
 2D-polymeric anion networks: the two novel perselenoborates Ba B2 Se6 and
 Ba2 B4 Se13
;
_journal_name_full 'Zeitschrift fuer Anorganische und Allgemeine Chemie'
_journal_page_first 1561
_journal_page_last 1567
_journal_paper_doi 10.1002/1521-3749(200207)628:7<1561::AID-ZAAC1561>3.0.CO;2-F
_journal_volume 628
_journal_year 2002
_chemical_formula_sum 'B4 Ba2 Se13'
_chemical_name_systematic 'Ba2 (B4 Se13)'
_space_group_IT_number 14
_symmetry_space_group_name_Hall '-P 2ybc'
_symmetry_space_group_name_H-M 'P 1 21/c 1'
_cell_angle_alpha 90
_cell_angle_beta 103.22
_cell_angle_gamma 90
_cell_formula_units_Z 4
_cell_length_a 12.79
_cell_length_b 11.56
_cell_length_c 12.862
_cell_volume 1851.281
_citation_journal_id_ASTM ZAACAB
_cod_data_source_file boron4-x_5.cif
_cod_data_source_block B4Ba2Se13
_cod_original_cell_volume 1851.282
_cod_database_code 1511727

loop_
_symmetry_equiv_pos_as_xyz
x,y,z
-x,y+1/2,-z+1/2
-x,-y,-z
x,-y-1/2,z-1/2

loop_
_atom_site_label
_atom_site_type_symbol
_atom_site_fract_x
_atom_site_fract_y
_atom_site_fract_z
_atom_site_occupancy
_atom_site_U_iso_or_equiv
B1 B+3 0.2181 0.7813 0.5171 1 0.0
Ba1 Ba+2 0.10581 0.59455 0.71736 1 0.0
Se12 Se-1 0.90012 0.81998 1.00748 1 0.0
Se4 Se-1 0.28367 0.7929 0.67686 1 0.0
Se1 Se-1 0.18674 0.61185 0.47784 1 0.0
Se13 Se-1 1.04188 0.84755 0.83094 1 0.0
Se2 Se-2 0.08811 0.88787 0.48653 1 0.0
Se3 Se-1 0.31572 0.85843 0.42973 1 0.0
Se5 Se-1 0.4154 0.64684 0.68165 1 0.0
Se8 Se-2 0.64642 0.61402 0.62499 1 0.0
Se6 Se-1 0.45518 0.72047 0.43624 1 0.0
Se11 Se-2 0.86851 0.62058 0.80237 1 0.0
B4 B+3 0.9724 0.7249 0.91 1 0.0
Se9 Se-1 0.70036 0.85443 0.78505 1 0.0
B2 B+3 0.5162 0.72 0.597 1 0.0
Se7 Se-1 0.55643 0.88761 0.6353 1 0.0
Se10 Se-1 0.83323 0.8265 0.60376 1 0.0
Ba2 Ba+2 0.63711 0.58828 0.88852 1 0.0
B3 B+3 0.7634 0.7276 0.7023 1 0.0
